data_7230685
loop_
_publ_author_name
'Hassanpoor, Azam'
'Mirzaei, Masoud'
'Eshtiagh-Hosseini, Hossein'
'Majcher, Anna'

_publ_section_title
;
 Constructing two 1D coordination polymers and one mononuclear complex by
 pyrazine- and pyridinedicarboxylic acids under mild and sonochemical
 conditions: magnetic and CSD studies
;
_journal_issue 26
_journal_name_full CrystEngComm
_journal_page_first 3711
_journal_paper_doi 10.1039/C8CE00573G
_journal_volume 20
_journal_year 2018
_chemical_formula_moiety 'C10 H9 Cu N3 O5 S'
_chemical_formula_sum 'C10 H9 Cu N3 O5 S'
_chemical_formula_weight 346.82
_space_group_crystal_system triclinic
_space_group_IT_number 2
_space_group_name_Hall '-P 1'
_space_group_name_H-M_alt 'P -1'
_symmetry_space_group_name_Hall '-P 1'
_symmetry_space_group_name_H-M 'P -1'
_atom_sites_solution_hydrogens mixed
_atom_sites_solution_primary iterative
_audit_creation_date 2014-04-10
_audit_creation_method
;
Olex2 1.2
(compiled 2014.03.20 svn.r2918 for OlexSys, GUI svn.r4816)
;
_audit_update_record
;
2017-05-22 deposited with the CCDC.
2018-05-18 downloaded from the CCDC.
;
_cell_angle_alpha 107.729(5)
_cell_angle_beta 97.995(4)
_cell_angle_gamma 97.962(4)
_cell_formula_units_Z 2
_cell_length_a 6.6360(3)
_cell_length_b 8.3292(5)
_cell_length_c 11.6684(6)
_cell_measurement_reflns_used 5316
_cell_measurement_temperature 100.0(1)
_cell_measurement_theta_max 76.2670
_cell_measurement_theta_min 4.0210
_cell_volume 597.05(6)
_computing_cell_refinement
;
CrysAlisPro, Agilent Technologies,
Version 1.171.37.31 (release 14-01-2014 CrysAlis171 .NET)
(compiled Jan 14 2014,18:38:05)
;
_computing_data_collection
;
CrysAlisPro, Agilent Technologies,
Version 1.171.37.31 (release 14-01-2014 CrysAlis171 .NET)
(compiled Jan 14 2014,18:38:05)
;
_computing_data_reduction
;
CrysAlisPro, Agilent Technologies,
Version 1.171.37.31 (release 14-01-2014 CrysAlis171 .NET)
(compiled Jan 14 2014,18:38:05)
;
_computing_molecular_graphics 'Olex2 (Dolomanov et al., 2009)'
_computing_publication_material 'Olex2 (Dolomanov et al., 2009)'
_computing_structure_refinement 'ShelXL (Sheldrick, 2008)'
_computing_structure_solution 'olex2.solve (Bourhis et al., 2013)'
_diffrn_ambient_environment N~2~
_diffrn_ambient_temperature 100.0(1)
_diffrn_detector 'CCD plate'
_diffrn_detector_area_resol_mean 10.4839
_diffrn_detector_type Atlas
_diffrn_measured_fraction_theta_full 0.994
_diffrn_measured_fraction_theta_max 0.977
_diffrn_measurement_details
;
#__ type_ start__ end____ width___ exp.time_
  1 omega  -78.00   -4.00   1.0000    1.0000
omega____ theta____ kappa____ phi______ frames
    -      -41.9534  117.0000   19.0000 74

#__ type_ start__ end____ width___ exp.time_
  2 omega   28.00   88.00   1.0000    1.0000
omega____ theta____ kappa____ phi______ frames
    -       41.9534 -117.0000  -67.0000 60

#__ type_ start__ end____ width___ exp.time_
  3 omega   57.00   82.00   1.0000    1.0000
omega____ theta____ kappa____ phi______ frames
    -       41.9534 -161.0000  140.0000 25

#__ type_ start__ end____ width___ exp.time_
  4 omega  -76.00  -50.00   1.0000    1.0000
omega____ theta____ kappa____ phi______ frames
    -      -43.5000 -161.0000  140.0000 26

#__ type_ start__ end____ width___ exp.time_
  5 omega  -68.00  -43.00   1.0000    1.0000
omega____ theta____ kappa____ phi______ frames
    -      -43.5000  117.0000   19.0000 25

#__ type_ start__ end____ width___ exp.time_
  6 omega   92.00  117.00   1.0000    1.0000
omega____ theta____ kappa____ phi______ frames
    -      111.0000  161.0000  170.0000 25

#__ type_ start__ end____ width___ exp.time_
  7 omega   66.00  116.00   1.0000    1.0000
omega____ theta____ kappa____ phi______ frames
    -      111.0000 -117.0000  -67.0000 50

#__ type_ start__ end____ width___ exp.time_
  8 omega  114.00  139.00   1.0000    1.0000
omega____ theta____ kappa____ phi______ frames
    -      111.0000  117.0000   19.0000 25

#__ type_ start__ end____ width___ exp.time_
  9 omega   92.00  122.00   1.0000    1.0000
omega____ theta____ kappa____ phi______ frames
    -      111.0000 -161.0000  140.0000 30

#__ type_ start__ end____ width___ exp.time_
 10 omega   26.00   97.00   1.0000    1.0000
omega____ theta____ kappa____ phi______ frames
    -       41.9534 -125.0000 -150.0000 71

#__ type_ start__ end____ width___ exp.time_
 11 omega -125.00  -90.00   1.0000    1.0000
omega____ theta____ kappa____ phi______ frames
    -      -43.5000  -94.0000  150.0000 35

#__ type_ start__ end____ width___ exp.time_
 12 omega -121.00  -94.00   1.0000    1.0000
omega____ theta____ kappa____ phi______ frames
    -      -43.5000  -94.0000    0.0000 27

#__ type_ start__ end____ width___ exp.time_
 13 omega -121.00  -80.00   1.0000    1.0000
omega____ theta____ kappa____ phi______ frames
    -      -43.5000  -94.0000   60.0000 41

#__ type_ start__ end____ width___ exp.time_
 14 omega -123.00  -82.00   1.0000    1.0000
omega____ theta____ kappa____ phi______ frames
    -      -43.5000  -94.0000  -60.0000 41

#__ type_ start__ end____ width___ exp.time_
 15 omega -125.00 -100.00   1.0000    1.0000
omega____ theta____ kappa____ phi______ frames
    -      -43.5000  -94.0000 -180.0000 25

#__ type_ start__ end____ width___ exp.time_
 16 omega -124.00  -80.00   1.0000    1.0000
omega____ theta____ kappa____ phi______ frames
    -      -43.5000  -94.0000 -150.0000 44

#__ type_ start__ end____ width___ exp.time_
 17 omega  102.00  128.00   1.0000    1.0000
omega____ theta____ kappa____ phi______ frames
    -      111.0000  125.0000  -30.0000 26

#__ type_ start__ end____ width___ exp.time_
 18 omega   37.00   90.00   1.0000    1.0000
omega____ theta____ kappa____ phi______ frames
    -      111.0000  -30.0000  -30.0000 53

#__ type_ start__ end____ width___ exp.time_
 19 omega   36.00   86.00   1.0000    1.0000
omega____ theta____ kappa____ phi______ frames
    -      111.0000  -30.0000 -150.0000 50

#__ type_ start__ end____ width___ exp.time_
 20 omega  135.00  175.00   1.0000    1.0000
omega____ theta____ kappa____ phi______ frames
    -      111.0000   45.0000 -120.0000 40

#__ type_ start__ end____ width___ exp.time_
 21 omega   31.00   89.00   1.0000    1.0000
omega____ theta____ kappa____ phi______ frames
    -      111.0000  -94.0000 -150.0000 58

#__ type_ start__ end____ width___ exp.time_
 22 omega   92.00  132.00   1.0000    1.0000
omega____ theta____ kappa____ phi______ frames
    -      111.0000   45.0000 -120.0000 40

#__ type_ start__ end____ width___ exp.time_
 23 omega   67.00  121.00   1.0000    1.0000
omega____ theta____ kappa____ phi______ frames
    -      111.0000 -125.0000   90.0000 54

#__ type_ start__ end____ width___ exp.time_
 24 omega   58.00   98.00   1.0000    1.0000
omega____ theta____ kappa____ phi______ frames
    -      111.0000  -94.0000  -60.0000 40

#__ type_ start__ end____ width___ exp.time_
 25 omega   69.00  162.00   1.0000    1.0000
omega____ theta____ kappa____ phi______ frames
    -      111.0000   15.0000    0.0000 93

#__ type_ start__ end____ width___ exp.time_
 26 omega   79.00  107.00   1.0000    1.0000
omega____ theta____ kappa____ phi______ frames
    -      111.0000  -94.0000  -30.0000 28

#__ type_ start__ end____ width___ exp.time_
 27 omega   40.00  121.00   1.0000    1.0000
omega____ theta____ kappa____ phi______ frames
    -      111.0000 -125.0000 -150.0000 81

#__ type_ start__ end____ width___ exp.time_
 28 omega   45.00   84.00   1.0000    1.0000
omega____ theta____ kappa____ phi______ frames
    -      111.0000  -61.0000  -30.0000 39

#__ type_ start__ end____ width___ exp.time_
 29 omega   38.00   69.00   1.0000    1.0000
omega____ theta____ kappa____ phi______ frames
    -      111.0000  -94.0000  -30.0000 31

#__ type_ start__ end____ width___ exp.time_
 30 omega   95.00  176.00   1.0000    1.0000
omega____ theta____ kappa____ phi______ frames
    -      111.0000  125.0000    0.0000 81

#__ type_ start__ end____ width___ exp.time_
 31 omega   37.00  103.00   1.0000    1.0000
omega____ theta____ kappa____ phi______ frames
    -      111.0000  -94.0000   90.0000 66

#__ type_ start__ end____ width___ exp.time_
 32 omega  113.00  150.00   1.0000    1.0000
omega____ theta____ kappa____ phi______ frames
    -      111.0000  125.0000  -90.0000 37

#__ type_ start__ end____ width___ exp.time_
 33 omega  117.00  166.00   1.0000    1.0000
omega____ theta____ kappa____ phi______ frames
    -      111.0000  125.0000 -120.0000 49

#__ type_ start__ end____ width___ exp.time_
 34 omega   54.00   82.00   1.0000    1.0000
omega____ theta____ kappa____ phi______ frames
    -      111.0000  -30.0000  -90.0000 28

#__ type_ start__ end____ width___ exp.time_
 35 omega   36.00   89.00   1.0000    1.0000
omega____ theta____ kappa____ phi______ frames
    -      111.0000  -30.0000   60.0000 53

#__ type_ start__ end____ width___ exp.time_
 36 omega   11.00  116.00   1.0000    1.0000
omega____ theta____ kappa____ phi______ frames
    -       41.9534   77.0000  -60.0000 105

#__ type_ start__ end____ width___ exp.time_
 37 omega   15.00  112.00   1.0000    1.0000
omega____ theta____ kappa____ phi______ frames
    -       41.9534   57.0000 -150.0000 97

#__ type_ start__ end____ width___ exp.time_
 38 omega   15.00  112.00   1.0000    1.0000
omega____ theta____ kappa____ phi______ frames
    -       41.9534   57.0000   30.0000 97

#__ type_ start__ end____ width___ exp.time_
 39 omega   15.00  112.00   1.0000    1.0000
omega____ theta____ kappa____ phi______ frames
    -       41.9534   57.0000   90.0000 97

#__ type_ start__ end____ width___ exp.time_
 40 omega   87.00  178.00   1.0000    1.0000
omega____ theta____ kappa____ phi______ frames
    -      111.0000   30.0000  150.0000 91
;
_diffrn_measurement_device 'four-circle diffractometer'
_diffrn_measurement_device_type 'SuperNova, Dual, Cu at zero, Atlas'
_diffrn_measurement_method '\w scans'
_diffrn_orient_matrix_UB_11 0.0021130000
_diffrn_orient_matrix_UB_12 0.0197847000
_diffrn_orient_matrix_UB_13 -0.1268911000
_diffrn_orient_matrix_UB_21 0.0383141000
_diffrn_orient_matrix_UB_22 0.1967604000
_diffrn_orient_matrix_UB_23 0.0590415000
_diffrn_orient_matrix_UB_31 0.2357609000
_diffrn_orient_matrix_UB_32 0.0062838000
_diffrn_orient_matrix_UB_33 0.0190415000
_diffrn_radiation_monochromator mirror
_diffrn_radiation_probe x-ray
_diffrn_radiation_type CuK\a
_diffrn_radiation_wavelength 1.54184
_diffrn_reflns_av_R_equivalents 0.0241
_diffrn_reflns_av_unetI/netI 0.0202
_diffrn_reflns_Laue_measured_fraction_full 0.994
_diffrn_reflns_Laue_measured_fraction_max 0.977
_diffrn_reflns_limit_h_max 8
_diffrn_reflns_limit_h_min -5
_diffrn_reflns_limit_k_max 10
_diffrn_reflns_limit_k_min -10
_diffrn_reflns_limit_l_max 14
_diffrn_reflns_limit_l_min -14
_diffrn_reflns_number 6809
_diffrn_reflns_point_group_measured_fraction_full 0.994
_diffrn_reflns_point_group_measured_fraction_max 0.977
_diffrn_reflns_theta_full 67.684
_diffrn_reflns_theta_max 76.487
_diffrn_reflns_theta_min 4.053
_diffrn_source 'sealed X-ray tube'
_diffrn_source_type 'SuperNova (Cu) X-ray Source'
_exptl_absorpt_coefficient_mu 4.483
_exptl_absorpt_correction_T_max 0.806
_exptl_absorpt_correction_T_min 0.744
_exptl_absorpt_correction_type gaussian
_exptl_absorpt_process_details
;
CrysAlisPro, Agilent Technologies,
Version 1.171.37.31 (release 14-01-2014 CrysAlis171 .NET)
(compiled Jan 14 2014,18:38:05)
Numerical absorption correction based on gaussian integration over
            a multifaceted crystal model
Empirical absorption correction using spherical harmonics,
 implemented in SCALE3 ABSPACK scaling algorithm.
;
_exptl_crystal_colour green
_exptl_crystal_colour_primary green
_exptl_crystal_density_diffrn 1.929
_exptl_crystal_description block
_exptl_crystal_F_000 350
_exptl_crystal_size_max 0.2846
_exptl_crystal_size_mid 0.2013
_exptl_crystal_size_min 0.1924
_refine_diff_density_max 0.387
_refine_diff_density_min -0.635
_refine_diff_density_rms 0.099
_refine_ls_extinction_method none
_refine_ls_goodness_of_fit_ref 1.142
_refine_ls_hydrogen_treatment mixed
_refine_ls_matrix_type full
_refine_ls_number_parameters 193
_refine_ls_number_reflns 2461
_refine_ls_number_restraints 2
_refine_ls_restrained_S_all 1.142
_refine_ls_R_factor_all 0.0348
_refine_ls_R_factor_gt 0.0332
_refine_ls_shift/su_max 0.000
_refine_ls_shift/su_mean 0.000
_refine_ls_structure_factor_coef Fsqd
_refine_ls_weighting_details 'w=1/[\s^2^(Fo^2^)+(0.0319P)^2^+1.4824P] where P=(Fo^2^+2Fc^2^)/3'
_refine_ls_weighting_scheme calc
_refine_ls_wR_factor_gt 0.0863
_refine_ls_wR_factor_ref 0.0889
_reflns_Friedel_coverage 0.000
_reflns_number_gt 2376
_reflns_number_total 2461
_reflns_threshold_expression 'I > 2\s(I)'
_cod_data_source_file c8ce00573g2.cif
_cod_data_source_block aht072
_cod_depositor_comments 'Adding full bibliography for 7230684--7230686.cif.'
_cod_database_code 7230685
_shelxl_version_number 2013-4
_chemical_oxdiff_formula 'C10 H10 N4 O4 Cu1'
_shelx_space_group_comment
;
The symmetry employed for this shelxl refinement is uniquely defined
by the following loop, which should always be used as a source of
symmetry information in preference to the above space-group names.
They are only intended as comments.
;
_reflns_odcompleteness_completeness 99.43
_reflns_odcompleteness_iscentric 1
_reflns_odcompleteness_theta 66.97
_olex2_refinement_description
;
1. Fixed Uiso
 At 1.2 times of:
  All C(H) groups, {H3A,H3B} of N3
 At 1.5 times of:
  {H5A,H5B} of N3
2. Restrained distances
 O5-H5A = O5-H5B
 0.84 with sigma of 0.01
3.a Aromatic/amide H refined with riding coordinates:
 C2(H2), C3(H3), C4(H4), C9(H9), C10(H10)
;
_olex2_exptl_crystal_mounting_method 'mounted on a nylon loop'

loop_
_space_group_symop_operation_xyz
'x, y, z'
'-x, -y, -z'

loop_
_atom_site_label
_atom_site_type_symbol
_atom_site_fract_x
_atom_site_fract_y
_atom_site_fract_z
_atom_site_U_iso_or_equiv
_atom_site_adp_type
_atom_site_occupancy
_atom_site_site_symmetry_order
_atom_site_calc_flag
_atom_site_refinement_flags_posn
Cu1 Cu 0.32374(5) 0.21922(4) 0.27192(3) 0.01091(13) Uani 1 1 d .
S1 S 0.47991(10) 0.79057(8) 0.45243(6) 0.01505(16) Uani 1 1 d .
O1 O 0.0738(3) 0.1420(2) 0.33615(17) 0.0137(4) Uani 1 1 d .
O2 O -0.1364(3) -0.0958(2) 0.33116(18) 0.0181(4) Uani 1 1 d .
O3 O 0.5862(3) 0.2102(2) 0.19848(17) 0.0141(4) Uani 1 1 d .
O4 O 0.7516(3) 0.0235(2) 0.08416(17) 0.0145(4) Uani 1 1 d .
O5 O 0.1269(3) 0.2301(2) 0.09575(17) 0.0141(4) Uani 1 1 d D
N1 N 0.3083(3) -0.0238(3) 0.21049(19) 0.0115(4) Uani 1 1 d .
N2 N 0.3584(3) 0.4638(3) 0.35702(19) 0.0122(4) Uani 1 1 d .
N3 N 0.6829(4) 0.5692(3) 0.3179(2) 0.0173(5) Uani 1 1 d .
H3A H 0.698(5) 0.468(5) 0.278(3) 0.021 Uiso 1 1 d R
H3B H 0.763(6) 0.660(5) 0.321(3) 0.021 Uiso 1 1 d R
H5A H 0.168(5) 0.167(4) 0.036(2) 0.026 Uiso 1 1 d DR
H5B H 0.006(3) 0.186(4) 0.096(3) 0.026 Uiso 1 1 d DR
C1 C 0.1479(4) -0.1246(3) 0.2261(2) 0.0122(5) Uani 1 1 d .
C2 C 0.1201(4) -0.3013(3) 0.1738(2) 0.0155(5) Uani 1 1 d .
H2 H 0.0037 -0.3748 0.1816 0.019 Uiso 1 1 calc R
C3 C 0.2687(4) -0.3682(3) 0.1090(2) 0.0170(5) Uani 1 1 d .
H3 H 0.2554 -0.4891 0.0741 0.020 Uiso 1 1 calc R
C4 C 0.4356(4) -0.2595(3) 0.0954(2) 0.0165(5) Uani 1 1 d .
H4 H 0.5368 -0.3042 0.0514 0.020 Uiso 1 1 calc R
C5 C 0.4501(4) -0.0841(3) 0.1478(2) 0.0122(5) Uani 1 1 d .
C6 C 0.0136(4) -0.0209(3) 0.3039(2) 0.0122(5) Uani 1 1 d .
C7 C 0.6113(4) 0.0588(3) 0.1417(2) 0.0126(5) Uani 1 1 d .
C8 C 0.5138(4) 0.5889(3) 0.3667(2) 0.0124(5) Uani 1 1 d .
C9 C 0.2414(4) 0.6998(4) 0.4728(2) 0.0167(5) Uani 1 1 d .
H9 H 0.1503 0.7617 0.5165 0.020 Uiso 1 1 calc R
C10 C 0.2053(4) 0.5294(3) 0.4176(2) 0.0150(5) Uani 1 1 d .
H10 H 0.0827 0.4573 0.4197 0.018 Uiso 1 1 calc R

loop_
_atom_site_aniso_label
_atom_site_aniso_U_11
_atom_site_aniso_U_22
_atom_site_aniso_U_33
_atom_site_aniso_U_23
_atom_site_aniso_U_13
_atom_site_aniso_U_12
Cu1 0.0101(2) 0.00679(19) 0.0154(2) 0.00254(14) 0.00583(14) -0.00050(13)
S1 0.0166(3) 0.0075(3) 0.0192(3) 0.0022(2) 0.0040(2) 0.0008(2)
O1 0.0137(8) 0.0094(8) 0.0186(9) 0.0040(7) 0.0081(7) 0.0005(7)
O2 0.0154(9) 0.0130(9) 0.0275(10) 0.0075(8) 0.0107(8) -0.0007(7)
O3 0.0116(8) 0.0098(8) 0.0193(9) 0.0020(7) 0.0068(7) -0.0002(7)
O4 0.0121(8) 0.0152(9) 0.0152(9) 0.0026(7) 0.0056(7) 0.0016(7)
O5 0.0126(9) 0.0130(9) 0.0149(9) 0.0032(7) 0.0028(7) -0.0006(7)
N1 0.0112(10) 0.0102(10) 0.0124(10) 0.0031(8) 0.0028(8) 0.0009(8)
N2 0.0111(10) 0.0107(10) 0.0143(10) 0.0029(8) 0.0053(8) 0.0001(8)
N3 0.0139(11) 0.0088(11) 0.0287(13) 0.0041(9) 0.0098(10) -0.0007(9)
C1 0.0107(11) 0.0125(12) 0.0133(11) 0.0054(9) 0.0017(9) 0.0002(9)
C2 0.0179(13) 0.0119(12) 0.0167(12) 0.0052(10) 0.0056(10) -0.0002(10)
C3 0.0215(13) 0.0098(12) 0.0175(13) 0.0024(10) 0.0035(11) 0.0009(10)
C4 0.0180(13) 0.0131(12) 0.0184(13) 0.0031(10) 0.0068(11) 0.0044(10)
C5 0.0115(11) 0.0116(12) 0.0132(11) 0.0042(9) 0.0021(9) 0.0018(9)
C6 0.0069(11) 0.0134(12) 0.0150(12) 0.0050(10) -0.0012(9) 0.0001(9)
C7 0.0106(11) 0.0131(12) 0.0139(12) 0.0049(10) 0.0020(9) 0.0017(9)
C8 0.0140(12) 0.0084(11) 0.0143(12) 0.0041(9) 0.0016(9) 0.0009(9)
C9 0.0167(12) 0.0169(13) 0.0180(13) 0.0067(10) 0.0057(10) 0.0036(10)
C10 0.0139(12) 0.0150(12) 0.0189(13) 0.0069(10) 0.0088(10) 0.0037(10)

loop_
_atom_type_symbol
_atom_type_description
_atom_type_scat_dispersion_real
_atom_type_scat_dispersion_imag
_atom_type_scat_source
C C 0.0181 0.0091 'International Tables Vol C Tables 4.2.6.8 and 6.1.1.4'
H H 0.0000 0.0000 'International Tables Vol C Tables 4.2.6.8 and 6.1.1.4'
N N 0.0311 0.0180 'International Tables Vol C Tables 4.2.6.8 and 6.1.1.4'
O O 0.0492 0.0322 'International Tables Vol C Tables 4.2.6.8 and 6.1.1.4'
S S 0.3331 0.5567 'International Tables Vol C Tables 4.2.6.8 and 6.1.1.4'
Cu Cu -1.9646 0.5888 'International Tables Vol C Tables 4.2.6.8 and 6.1.1.4'

loop_
_exptl_crystal_face_index_h
_exptl_crystal_face_index_k
_exptl_crystal_face_index_l
_exptl_crystal_face_perp_dist
_exptl_oxdiff_crystal_face_indexfrac_h
_exptl_oxdiff_crystal_face_indexfrac_k
_exptl_oxdiff_crystal_face_indexfrac_l
_exptl_oxdiff_crystal_face_x
_exptl_oxdiff_crystal_face_y
_exptl_oxdiff_crystal_face_z
4 -1 1 0.0941 3.9977 -1.0037 1.0011 -0.1384 0.0148 0.9553
-4 1 -1 0.1261 -3.9977 1.0037 -1.0011 0.1384 -0.0148 -0.9553
-1 -1 7 0.0962 -0.9999 -1.0024 7.0043 -0.9107 0.1780 -0.1087
1 1 -7 0.0962 0.9999 1.0024 -7.0043 0.9107 -0.1780 0.1087
1 -5 1 0.1006 0.9955 -4.9976 0.9881 -0.2221 -0.8869 0.2221
-1 5 -1 0.1006 -0.9955 4.9976 -0.9881 0.2221 0.8869 -0.2221

loop_
_geom_angle_atom_site_label_1
_geom_angle_atom_site_label_2
_geom_angle_atom_site_label_3
_geom_angle
O1 Cu1 O3 159.86(7)
O1 Cu1 O5 93.56(7)
O3 Cu1 O5 92.87(7)
N1 Cu1 O1 80.66(8)
N1 Cu1 O3 79.82(8)
N1 Cu1 O5 94.52(8)
N1 Cu1 N2 171.60(9)
N2 Cu1 O1 97.69(8)
N2 Cu1 O3 100.91(8)
N2 Cu1 O5 93.80(8)
C9 S1 C8 90.09(13)
C6 O1 Cu1 115.13(16)
C7 O3 Cu1 114.72(16)
Cu1 O5 H5A 107(3)
Cu1 O5 H5B 105(3)
H5A O5 H5B 108(4)
C1 N1 Cu1 117.94(17)
C1 N1 C5 123.2(2)
C5 N1 Cu1 118.71(17)
C8 N2 Cu1 128.92(18)
C8 N2 C10 110.8(2)
C10 N2 Cu1 120.25(17)
H3A N3 H3B 123(3)
C8 N3 H3A 119(2)
C8 N3 H3B 117(2)
N1 C1 C2 120.0(2)
N1 C1 C6 111.8(2)
C2 C1 C6 128.2(2)
C1 C2 H2 121.0
C1 C2 C3 118.0(2)
C3 C2 H2 121.0
C2 C3 H3 119.7
C4 C3 C2 120.6(2)
C4 C3 H3 119.7
C3 C4 H4 120.9
C5 C4 C3 118.1(2)
C5 C4 H4 120.9
N1 C5 C4 120.1(2)
N1 C5 C7 112.0(2)
C4 C5 C7 127.9(2)
O1 C6 C1 114.2(2)
O2 C6 O1 126.1(2)
O2 C6 C1 119.8(2)
O3 C7 C5 114.5(2)
O4 C7 O3 125.7(2)
O4 C7 C5 119.8(2)
N2 C8 S1 113.22(19)
N2 C8 N3 125.7(2)
N3 C8 S1 121.1(2)
S1 C9 H9 125.2
C10 C9 S1 109.7(2)
C10 C9 H9 125.2
N2 C10 H10 121.9
C9 C10 N2 116.1(2)
C9 C10 H10 121.9

loop_
_geom_bond_atom_site_label_1
_geom_bond_atom_site_label_2
_geom_bond_distance
Cu1 O1 2.0176(17)
Cu1 O3 2.0461(18)
Cu1 O5 2.3107(19)
Cu1 N1 1.913(2)
Cu1 N2 1.940(2)
S1 C8 1.737(3)
S1 C9 1.737(3)
O1 C6 1.281(3)
O2 C6 1.232(3)
O3 C7 1.280(3)
O4 C7 1.238(3)
O5 H5A 0.838(10)
O5 H5B 0.835(10)
N1 C1 1.331(3)
N1 C5 1.331(3)
N2 C8 1.327(3)
N2 C10 1.396(3)
N3 H3A 0.86(4)
N3 H3B 0.85(4)
N3 C8 1.335(3)
C1 C2 1.385(4)
C1 C6 1.525(3)
C2 H2 0.9500
C2 C3 1.399(4)
C3 H3 0.9500
C3 C4 1.390(4)
C4 H4 0.9500
C4 C5 1.385(4)
C5 C7 1.512(3)
C9 H9 0.9500
C9 C10 1.339(4)
C10 H10 0.9500

loop_
_geom_torsion_atom_site_label_1
_geom_torsion_atom_site_label_2
_geom_torsion_atom_site_label_3
_geom_torsion_atom_site_label_4
_geom_torsion
Cu1 O1 C6 O2 -179.0(2)
Cu1 O1 C6 C1 1.8(3)
Cu1 O3 C7 O4 175.4(2)
Cu1 O3 C7 C5 -4.1(3)
Cu1 N1 C1 C2 174.25(19)
Cu1 N1 C1 C6 -5.6(3)
Cu1 N1 C5 C4 -175.85(19)
Cu1 N1 C5 C7 2.9(3)
Cu1 N2 C8 S1 -179.93(13)
Cu1 N2 C8 N3 -0.2(4)
Cu1 N2 C10 C9 -179.34(19)
S1 C9 C10 N2 -0.7(3)
N1 C1 C2 C3 2.3(4)
N1 C1 C6 O1 2.3(3)
N1 C1 C6 O2 -176.9(2)
N1 C5 C7 O3 1.1(3)
N1 C5 C7 O4 -178.5(2)
C1 N1 C5 C4 -0.3(4)
C1 N1 C5 C7 178.4(2)
C1 C2 C3 C4 -1.7(4)
C2 C1 C6 O1 -177.5(2)
C2 C1 C6 O2 3.2(4)
C2 C3 C4 C5 0.1(4)
C3 C4 C5 N1 0.9(4)
C3 C4 C5 C7 -177.6(2)
C4 C5 C7 O3 179.7(3)
C4 C5 C7 O4 0.1(4)
C5 N1 C1 C2 -1.3(4)
C5 N1 C1 C6 178.8(2)
C6 C1 C2 C3 -177.8(2)
C8 S1 C9 C10 1.0(2)
C8 N2 C10 C9 -0.2(3)
C9 S1 C8 N2 -1.2(2)
C9 S1 C8 N3 179.0(2)
C10 N2 C8 S1 1.0(3)
C10 N2 C8 N3 -179.2(2)
